data_2235826
loop_
_publ_author_name
'Long, Shi-Jia'
'Yang, Wu'
'Liu, Yong-Hong'

_publ_section_title
;
 (2<i>E</i>,6<i>E</i>)-2,6-Bis(ferrocenylmethylidene)cyclohexanone
 dichloromethane monosolvate
;
_journal_coeditor_code HB6805
_journal_issue 8
_journal_name_full 'Acta Crystallographica Section E'
_journal_page_first m1064
_journal_paper_doi 10.1107/S1600536812030899
_journal_volume 68
_journal_year 2012
_chemical_formula_iupac '[Fe2 (C5 H5)2 (C18 H16 O)] , C H2 Cl2'
_chemical_formula_moiety 'C28 H26 Fe2 O, C H2 Cl2'
_chemical_formula_sum 'C29 H28 Cl2 Fe2 O'
_chemical_formula_weight 575.11
_chemical_melting_point_lt 436
_chemical_name_systematic
;
(2<i>E</i>,6<i>E</i>)-2,6-Bis(ferrocenylmethylidene)cyclohexanone
dichloromethane monosolvate
;
_space_group_IT_number 4
_symmetry_cell_setting monoclinic
_symmetry_space_group_name_Hall 'P 2yb'
_symmetry_space_group_name_H-M 'P 1 21 1'
_atom_sites_solution_hydrogens geom
_atom_sites_solution_primary direct
_atom_sites_solution_secondary difmap
_audit_creation_method SHELXL97
_cell_angle_alpha 90.00
_cell_angle_beta 100.127(5)
_cell_angle_gamma 90.00
_cell_formula_units_Z 2
_cell_length_a 9.417(4)
_cell_length_b 9.330(4)
_cell_length_c 14.449(6)
_cell_measurement_reflns_used 1462
_cell_measurement_temperature 296(2)
_cell_measurement_theta_max 22.282
_cell_measurement_theta_min 2.610
_cell_volume 1249.7(9)
_computing_cell_refinement 'SAINT (Bruker, 2007)'
_computing_data_collection 'SMART (Bruker, 2007)'
_computing_data_reduction 'SAINT (Bruker, 2007)'
_computing_molecular_graphics 'PLATON (Spek, 2009)'
_computing_publication_material 'SHELXTL (Sheldrick, 2008<i>b</i>)'
_computing_structure_refinement 'SHELXL97 (Sheldrick, 2008<i>b</i>)'
_computing_structure_solution 'SHELXS97 (Sheldrick, 2008<i>b</i>)'
_diffrn_ambient_temperature 296(2)
_diffrn_measured_fraction_theta_full 1.000
_diffrn_measured_fraction_theta_max 1.000
_diffrn_measurement_device_type 'Bruker SMART CCD'
_diffrn_measurement_method '\f and \w'
_diffrn_radiation_monochromator graphite
_diffrn_radiation_source 'fine-focus sealed tube'
_diffrn_radiation_type MoK\a
_diffrn_radiation_wavelength 0.71073
_diffrn_reflns_av_R_equivalents 0.0356
_diffrn_reflns_av_sigmaI/netI 0.0728
_diffrn_reflns_limit_h_max 10
_diffrn_reflns_limit_h_min -11
_diffrn_reflns_limit_k_max 10
_diffrn_reflns_limit_k_min -11
_diffrn_reflns_limit_l_max 15
_diffrn_reflns_limit_l_min -17
_diffrn_reflns_number 6984
_diffrn_reflns_theta_full 25.00
_diffrn_reflns_theta_max 25.00
_diffrn_reflns_theta_min 1.43
_exptl_absorpt_coefficient_mu 1.395
_exptl_absorpt_correction_T_max 0.8286
_exptl_absorpt_correction_T_min 0.5918
_exptl_absorpt_correction_type multi-scan
_exptl_absorpt_process_details '(SADABS; Sheldrick, 2008<i>a</i>)'
_exptl_crystal_colour orange
_exptl_crystal_density_diffrn 1.528
_exptl_crystal_density_method 'not measured'
_exptl_crystal_description needle
_exptl_crystal_F_000 592
_exptl_crystal_size_max 0.42
_exptl_crystal_size_mid 0.16
_exptl_crystal_size_min 0.14
_refine_diff_density_max 0.403
_refine_diff_density_min -0.489
_refine_ls_abs_structure_details 'Flack (1983), <b>with how many Friedel pairs?</b>'
_refine_ls_abs_structure_Flack 0.60(4)
_refine_ls_extinction_method none
_refine_ls_goodness_of_fit_ref 0.999
_refine_ls_hydrogen_treatment constr
_refine_ls_matrix_type full
_refine_ls_number_parameters 307
_refine_ls_number_reflns 4224
_refine_ls_number_restraints 1
_refine_ls_restrained_S_all 0.999
_refine_ls_R_factor_all 0.0856
_refine_ls_R_factor_gt 0.0516
_refine_ls_shift/su_max 0.000
_refine_ls_shift/su_mean 0.000
_refine_ls_structure_factor_coef Fsqd
_refine_ls_weighting_details 'calc w = 1/[\s^2^(Fo^2^)+(0.0556P)^2^+0.3275P] where P=(Fo^2^+2Fc^2^)/3'
_refine_ls_weighting_scheme calc
_refine_ls_wR_factor_gt 0.1098
_refine_ls_wR_factor_ref 0.1274
_reflns_number_gt 2923
_reflns_number_total 4224
_reflns_threshold_expression I>2\s(I)
_cod_data_source_file hb6805.cif
_cod_data_source_block I
_cod_original_cell_volume 1249.7(8)
_cod_original_sg_symbol_H-M 'P 21'
_cod_database_code 2235826
_cod_database_fobs_code 2235826

loop_
_symmetry_equiv_pos_as_xyz
'x, y, z'
'-x, y+1/2, -z'

loop_
_atom_site_type_symbol
_atom_site_label
_atom_site_fract_x
_atom_site_fract_y
_atom_site_fract_z
_atom_site_U_iso_or_equiv
_atom_site_adp_type
_atom_site_calc_flag
_atom_site_refinement_flags
_atom_site_occupancy
_atom_site_symmetry_multiplicity
C C7 0.9697(9) 0.5905(10) 0.9230(5) 0.067(2) Uani d . 1 1
H H7 1.0320 0.6277 0.9745 0.080 Uiso calc R 1 1
C C27 0.6739(10) 0.3833(11) 0.1317(8) 0.090(3) Uani d . 1 1
H H27 0.7451 0.4519 0.1301 0.109 Uiso calc R 1 1
Cl Cl1S 0.8503(2) 0.2625(3) 0.47016(17) 0.0799(7) Uani d . 1 1
Fe Fe1 0.47321(9) 0.42146(10) 0.15974(6) 0.0430(3) Uani d . 1 1
Fe Fe2 1.01841(9) 0.43903(11) 0.83256(5) 0.0446(3) Uani d . 1 1
C C17 0.6810(7) 0.5830(8) 0.5096(4) 0.0423(16) Uani d . 1 1
C C20 0.3276(7) 0.4630(9) 0.2457(4) 0.051(2) Uani d . 1 1
H H20 0.2984 0.4005 0.2889 0.061 Uiso calc R 1 1
C C21 0.2612(8) 0.4782(8) 0.1490(5) 0.053(2) Uani d . 1 1
H H21 0.1819 0.4270 0.1184 0.064 Uiso calc R 1 1
C C18 0.5523(7) 0.5822(7) 0.3498(4) 0.0444(16) Uani d . 1 1
H H18 0.6333 0.6337 0.3409 0.053 Uiso calc R 1 1
C C22 0.3371(8) 0.5839(8) 0.1088(5) 0.053(2) Uani d . 1 1
H H22 0.3166 0.6149 0.0467 0.064 Uiso calc R 1 1
C C11 0.8029(6) 0.5823(7) 0.6702(4) 0.0436(16) Uani d . 1 1
H H11 0.8659 0.6411 0.6448 0.052 Uiso calc R 1 1
C C10 0.8438(7) 0.5580(8) 0.7710(5) 0.0471(18) Uani d . 1 1
C C19 0.4470(7) 0.5608(8) 0.2646(4) 0.0437(18) Uani d . 1 1
C C23 0.4501(8) 0.6353(9) 0.1785(5) 0.049(2) Uani d . 1 1
H H23 0.5159 0.7061 0.1697 0.058 Uiso calc R 1 1
C C15 0.4325(6) 0.4580(9) 0.4690(4) 0.057(2) Uani d . 1 1
H H15A 0.3414 0.4910 0.4332 0.068 Uiso calc R 1 1
H H15B 0.4428 0.3574 0.4547 0.068 Uiso calc R 1 1
C C4 1.0743(10) 0.2315(10) 0.8150(6) 0.070(2) Uani d . 1 1
H H4 1.0169 0.1517 0.8196 0.084 Uiso calc R 1 1
C C3 1.1693(10) 0.2949(11) 0.8887(6) 0.070(3) Uani d . 1 1
H H3 1.1853 0.2657 0.9512 0.084 Uiso calc R 1 1
C C14 0.4291(6) 0.4738(9) 0.5720(4) 0.055(2) Uani d . 1 1
H H14A 0.3556 0.4113 0.5892 0.066 Uiso calc R 1 1
H H14B 0.4047 0.5718 0.5853 0.066 Uiso calc R 1 1
O O1 0.7765(5) 0.6576(5) 0.4860(3) 0.0511(12) Uani d . 1 1
C C28 0.6514(11) 0.3016(13) 0.2092(6) 0.082(3) Uani d . 1 1
H H28 0.7067 0.3060 0.2692 0.099 Uiso calc R 1 1
C C2 1.2355(7) 0.4091(12) 0.8521(6) 0.072(2) Uani d . 1 1
H H2 1.3056 0.4686 0.8855 0.086 Uiso calc R 1 1
C C5 1.0807(10) 0.3089(11) 0.7337(6) 0.072(3) Uani d . 1 1
H H5 1.0281 0.2900 0.6742 0.087 Uiso calc R 1 1
C C25 0.4841(10) 0.2364(11) 0.0889(8) 0.086(3) Uani d . 1 1
H H25 0.4066 0.1888 0.0532 0.103 Uiso calc R 1 1
C C1 1.1794(9) 0.4193(13) 0.7568(5) 0.074(2) Uani d . 1 1
H H1 1.2036 0.4881 0.7157 0.089 Uiso calc R 1 1
C C6 0.9474(8) 0.6446(9) 0.8295(5) 0.054(2) Uani d . 1 1
H H6 0.9935 0.7241 0.8096 0.065 Uiso calc R 1 1
C C13 0.5755(6) 0.4355(9) 0.6298(4) 0.0481(15) Uani d . 1 1
H H13A 0.5710 0.4422 0.6962 0.058 Uiso calc R 1 1
H H13B 0.5998 0.3375 0.6165 0.058 Uiso calc R 1 1
C C16 0.5541(7) 0.5414(7) 0.4386(4) 0.0419(15) Uani d . 1 1
C C24 0.5346(12) 0.2143(11) 0.1820(8) 0.086(3) Uani d . 1 1
H H24 0.4962 0.1507 0.2207 0.103 Uiso calc R 1 1
C C12 0.6901(6) 0.5347(7) 0.6072(4) 0.0417(15) Uani d . 1 1
C C26 0.5655(14) 0.3394(13) 0.0564(6) 0.091(4) Uani d . 1 1
H H26 0.5521 0.3747 -0.0047 0.109 Uiso calc R 1 1
Cl Cl2S 1.0017(2) 0.4477(3) 0.35867(14) 0.0868(7) Uani d . 1 1
C C1S 0.9880(7) 0.3919(8) 0.4715(5) 0.059(2) Uani d . 1 1
H H1S1 0.9676 0.4741 0.5082 0.071 Uiso calc R 1 1
H H1S2 1.0795 0.3515 0.5016 0.071 Uiso calc R 1 1
C C9 0.8017(7) 0.4478(11) 0.8289(4) 0.061(2) Uani d . 1 1
H H9 0.7361 0.3747 0.8096 0.074 Uiso calc R 1 1
C C8 0.8797(8) 0.4705(10) 0.9230(5) 0.067(3) Uani d . 1 1
H H8 0.8717 0.4146 0.9752 0.080 Uiso calc R 1 1

loop_
_atom_site_aniso_label
_atom_site_aniso_U_11
_atom_site_aniso_U_22
_atom_site_aniso_U_33
_atom_site_aniso_U_12
_atom_site_aniso_U_13
_atom_site_aniso_U_23
C7 0.057(5) 0.087(7) 0.052(5) 0.026(5) -0.002(4) -0.020(5)
C27 0.054(5) 0.091(8) 0.134(9) -0.013(5) 0.038(6) -0.041(7)
Cl1S 0.0637(14) 0.0742(16) 0.1001(16) -0.0055(12) 0.0095(12) 0.0086(13)
Fe1 0.0381(5) 0.0520(7) 0.0385(5) 0.0012(6) 0.0057(4) -0.0013(6)
Fe2 0.0410(5) 0.0547(7) 0.0374(5) 0.0005(6) 0.0053(4) -0.0011(6)
C17 0.043(4) 0.035(4) 0.046(4) 0.000(3) 0.003(3) -0.005(3)
C20 0.044(4) 0.062(6) 0.047(4) 0.005(4) 0.012(3) 0.007(4)
C21 0.042(4) 0.067(6) 0.048(4) 0.000(4) 0.003(3) -0.009(4)
C18 0.038(4) 0.050(4) 0.044(4) 0.000(3) 0.004(3) -0.002(3)
C22 0.056(5) 0.059(5) 0.043(4) 0.013(4) 0.007(3) 0.006(4)
C11 0.036(4) 0.043(4) 0.052(4) 0.002(3) 0.009(3) 0.007(3)
C10 0.043(4) 0.049(5) 0.048(4) 0.004(3) 0.004(3) 0.002(3)
C19 0.038(4) 0.055(5) 0.039(4) -0.002(3) 0.010(3) -0.003(3)
C23 0.044(4) 0.051(5) 0.052(4) -0.001(4) 0.010(3) 0.003(4)
C15 0.033(3) 0.088(6) 0.048(3) -0.014(4) 0.003(3) 0.003(4)
C4 0.079(6) 0.048(6) 0.086(6) 0.003(5) 0.024(5) -0.005(5)
C3 0.074(6) 0.086(7) 0.051(5) 0.032(6) 0.011(4) 0.003(5)
C14 0.028(3) 0.096(6) 0.043(3) -0.009(3) 0.008(3) -0.003(4)
O1 0.041(3) 0.062(3) 0.050(3) -0.015(2) 0.005(2) 0.006(2)
C28 0.066(6) 0.125(9) 0.048(5) 0.046(6) -0.009(4) -0.004(6)
C2 0.036(4) 0.093(7) 0.087(6) 0.000(5) 0.012(4) -0.021(6)
C5 0.088(7) 0.076(7) 0.051(5) 0.017(6) 0.005(4) -0.021(5)
C25 0.060(6) 0.071(7) 0.120(9) 0.011(5) -0.002(6) -0.043(7)
C1 0.084(6) 0.075(6) 0.074(5) 0.000(7) 0.044(4) 0.000(6)
C6 0.050(5) 0.052(5) 0.059(5) 0.008(4) 0.002(4) -0.008(4)
C13 0.040(3) 0.059(4) 0.045(3) -0.003(4) 0.007(3) 0.007(4)
C16 0.037(4) 0.051(4) 0.038(4) -0.005(3) 0.008(3) -0.007(3)
C24 0.077(7) 0.068(7) 0.113(9) 0.015(6) 0.018(7) 0.017(6)
C12 0.035(4) 0.039(4) 0.051(4) 0.000(3) 0.006(3) -0.002(3)
C26 0.124(9) 0.104(9) 0.051(5) 0.056(7) 0.031(6) -0.011(6)
Cl2S 0.0900(15) 0.0893(18) 0.0846(13) -0.0011(16) 0.0246(11) 0.0082(15)
C1S 0.040(4) 0.059(5) 0.073(5) 0.006(4) -0.002(3) 0.003(4)
C9 0.043(4) 0.088(6) 0.052(4) 0.011(5) 0.004(3) 0.010(5)
C8 0.049(4) 0.100(8) 0.056(4) 0.022(5) 0.019(3) 0.010(5)

loop_
_atom_type_symbol
_atom_type_description
_atom_type_scat_dispersion_real
_atom_type_scat_dispersion_imag
_atom_type_scat_source
C C 0.0033 0.0016 'International Tables Vol C Tables 4.2.6.8 and 6.1.1.4'
H H 0.0000 0.0000 'International Tables Vol C Tables 4.2.6.8 and 6.1.1.4'
O O 0.0106 0.0060 'International Tables Vol C Tables 4.2.6.8 and 6.1.1.4'
Fe Fe 0.3463 0.8444 'International Tables Vol C Tables 4.2.6.8 and 6.1.1.4'
Cl Cl 0.1484 0.1585 'International Tables Vol C Tables 4.2.6.8 and 6.1.1.4'

loop_
_geom_angle_atom_site_label_1
_geom_angle_atom_site_label_2
_geom_angle_atom_site_label_3
_geom_angle
C8 C7 C6 107.1(7)
C8 C7 Fe2 69.5(5)
C6 C7 Fe2 69.4(4)
C8 C7 H7 126.4
C6 C7 H7 126.4
Fe2 C7 H7 126.3
C28 C27 C26 105.5(9)
C28 C27 Fe1 70.1(5)
C26 C27 Fe1 68.5(5)
C28 C27 H27 127.3
C26 C27 H27 127.3
Fe1 C27 H27 125.7
C26 Fe1 C25 39.6(4)
C26 Fe1 C24 66.8(4)
C25 Fe1 C24 39.3(4)
C26 Fe1 C23 123.0(4)
C25 Fe1 C23 157.6(4)
C24 Fe1 C23 161.8(4)
C26 Fe1 C27 41.0(4)
C25 Fe1 C27 67.5(4)
C24 Fe1 C27 67.4(4)
C23 Fe1 C27 108.9(4)
C26 Fe1 C22 110.0(3)
C25 Fe1 C22 122.5(4)
C24 Fe1 C22 155.6(4)
C23 Fe1 C22 40.7(3)
C27 Fe1 C22 127.3(4)
C26 Fe1 C28 67.3(4)
C25 Fe1 C28 66.2(4)
C24 Fe1 C28 39.4(4)
C23 Fe1 C28 126.4(4)
C27 Fe1 C28 40.3(4)
C22 Fe1 C28 164.1(4)
C26 Fe1 C20 161.8(5)
C25 Fe1 C20 124.8(4)
C24 Fe1 C20 106.7(4)
C23 Fe1 C20 68.5(3)
C27 Fe1 C20 154.3(4)
C22 Fe1 C20 68.4(3)
C28 Fe1 C20 119.3(3)
C26 Fe1 C19 156.7(5)
C25 Fe1 C19 160.6(4)
C24 Fe1 C19 123.9(4)
C23 Fe1 C19 41.1(3)
C27 Fe1 C19 119.8(3)
C22 Fe1 C19 69.2(3)
C28 Fe1 C19 106.7(3)
C20 Fe1 C19 41.2(3)
C26 Fe1 C21 126.0(4)
C25 Fe1 C21 108.6(3)
C24 Fe1 C21 120.4(4)
C23 Fe1 C21 68.3(3)
C27 Fe1 C21 163.7(4)
C22 Fe1 C21 40.2(3)
C28 Fe1 C21 154.3(4)
C20 Fe1 C21 41.1(2)
C19 Fe1 C21 69.4(3)
C3 Fe2 C8 109.0(3)
C3 Fe2 C1 67.5(4)
C8 Fe2 C1 171.7(4)
C3 Fe2 C6 147.6(4)
C8 Fe2 C6 68.3(3)
C1 Fe2 C6 110.4(4)
C3 Fe2 C7 115.3(3)
C8 Fe2 C7 40.5(3)
C1 Fe2 C7 133.3(4)
C6 Fe2 C7 41.0(3)
C3 Fe2 C9 132.0(4)
C8 Fe2 C9 41.6(3)
C1 Fe2 C9 146.2(3)
C6 Fe2 C9 68.7(4)
C7 Fe2 C9 69.5(3)
C3 Fe2 C2 40.0(4)
C8 Fe2 C2 132.6(3)
C1 Fe2 C2 40.0(3)
C6 Fe2 C2 116.9(4)
C7 Fe2 C2 110.0(4)
C9 Fe2 C2 171.5(4)
C3 Fe2 C4 40.3(3)
C8 Fe2 C4 115.4(4)
C1 Fe2 C4 67.2(4)
C6 Fe2 C4 171.3(3)
C7 Fe2 C4 146.6(4)
C9 Fe2 C4 108.4(4)
C2 Fe2 C4 67.1(4)
C3 Fe2 C5 67.4(3)
C8 Fe2 C5 146.8(4)
C1 Fe2 C5 39.9(4)
C6 Fe2 C5 133.0(3)
C7 Fe2 C5 172.2(4)
C9 Fe2 C5 114.6(4)
C2 Fe2 C5 67.0(3)
C4 Fe2 C5 39.9(3)
C3 Fe2 C10 170.9(4)
C8 Fe2 C10 69.1(3)
C1 Fe2 C10 115.7(3)
C6 Fe2 C10 40.8(3)
C7 Fe2 C10 69.4(3)
C9 Fe2 C10 40.8(3)
C2 Fe2 C10 147.5(4)
C4 Fe2 C10 131.8(3)
C5 Fe2 C10 109.0(3)
O1 C17 C12 121.2(6)
O1 C17 C16 119.6(6)
C12 C17 C16 119.2(6)
C21 C20 C19 108.3(6)
C21 C20 Fe1 69.5(4)
C19 C20 Fe1 69.5(4)
C21 C20 H20 125.8
C19 C20 H20 125.8
Fe1 C20 H20 126.8
C22 C21 C20 107.9(7)
C22 C21 Fe1 69.6(4)
C20 C21 Fe1 69.4(4)
C22 C21 H21 126.1
C20 C21 H21 126.1
Fe1 C21 H21 126.5
C16 C18 C19 131.9(6)
C16 C18 H18 114.1
C19 C18 H18 114.1
C21 C22 C23 108.5(6)
C21 C22 Fe1 70.2(4)
C23 C22 Fe1 69.4(4)
C21 C22 H22 125.7
C23 C22 H22 125.7
Fe1 C22 H22 126.3
C12 C11 C10 131.5(6)
C12 C11 H11 114.2
C10 C11 H11 114.2
C6 C10 C9 107.1(6)
C6 C10 C11 122.5(6)
C9 C10 C11 130.3(7)
C6 C10 Fe2 68.7(4)
C9 C10 Fe2 68.9(4)
C11 C10 Fe2 124.6(5)
C23 C19 C20 106.2(6)
C23 C19 C18 123.8(7)
C20 C19 C18 130.0(6)
C23 C19 Fe1 68.9(4)
C20 C19 Fe1 69.4(4)
C18 C19 Fe1 124.2(5)
C22 C23 C19 109.1(7)
C22 C23 Fe1 69.9(4)
C19 C23 Fe1 70.0(4)
C22 C23 H23 125.5
C19 C23 H23 125.5
Fe1 C23 H23 126.2
C14 C15 C16 112.7(6)
C14 C15 H15A 109.0
C16 C15 H15A 109.0
C14 C15 H15B 109.0
C16 C15 H15B 109.0
H15A C15 H15B 107.8
C5 C4 C3 107.9(9)
C5 C4 Fe2 70.2(5)
C3 C4 Fe2 69.3(5)
C5 C4 H4 126.0
C3 C4 H4 126.0
Fe2 C4 H4 126.0
C2 C3 C4 107.8(8)
C2 C3 Fe2 70.5(5)
C4 C3 Fe2 70.4(5)
C2 C3 H3 126.1
C4 C3 H3 126.1
Fe2 C3 H3 124.6
C15 C14 C13 110.2(5)
C15 C14 H14A 109.6
C13 C14 H14A 109.6
C15 C14 H14B 109.6
C13 C14 H14B 109.6
H14A C14 H14B 108.1
C24 C28 C27 108.7(8)
C24 C28 Fe1 69.8(5)
C27 C28 Fe1 69.6(5)
C24 C28 H28 125.6
C27 C28 H28 125.6
Fe1 C28 H28 126.4
C3 C2 C1 108.2(9)
C3 C2 Fe2 69.5(5)
C1 C2 Fe2 69.8(4)
C3 C2 H2 125.9
C1 C2 H2 125.9
Fe2 C2 H2 126.4
C1 C5 C4 107.9(8)
C1 C5 Fe2 69.6(5)
C4 C5 Fe2 69.9(5)
C1 C5 H5 126.0
C4 C5 H5 126.0
Fe2 C5 H5 126.0
C24 C25 C26 109.1(10)
C24 C25 Fe1 70.6(6)
C26 C25 Fe1 69.7(5)
C24 C25 H25 125.4
C26 C25 H25 125.4
Fe1 C25 H25 125.8
C2 C1 C5 108.1(9)
C2 C1 Fe2 70.2(4)
C5 C1 Fe2 70.4(5)
C2 C1 H1 126.0
C5 C1 H1 126.0
Fe2 C1 H1 125.0
C7 C6 C10 109.5(7)
C7 C6 Fe2 69.6(4)
C10 C6 Fe2 70.5(4)
C7 C6 H6 125.3
C10 C6 H6 125.3
Fe2 C6 H6 126.2
C12 C13 C14 110.6(6)
C12 C13 H13A 109.5
C14 C13 H13A 109.5
C12 C13 H13B 109.5
C14 C13 H13B 109.5
H13A C13 H13B 108.1
C18 C16 C17 117.6(6)
C18 C16 C15 122.9(6)
C17 C16 C15 119.5(5)
C25 C24 C28 108.4(9)
C25 C24 Fe1 70.0(6)
C28 C24 Fe1 70.8(6)
C25 C24 H24 125.8
C28 C24 H24 125.8
Fe1 C24 H24 125.0
C11 C12 C17 117.0(6)
C11 C12 C13 124.6(6)
C17 C12 C13 118.4(6)
C25 C26 C27 108.2(9)
C25 C26 Fe1 70.7(5)
C27 C26 Fe1 70.5(5)
C25 C26 H26 125.9
C27 C26 H26 125.9
Fe1 C26 H26 124.5
Cl2S C1S Cl1S 111.7(4)
Cl2S C1S H1S1 109.3
Cl1S C1S H1S1 109.3
Cl2S C1S H1S2 109.3
Cl1S C1S H1S2 109.3
H1S1 C1S H1S2 108.0
C10 C9 C8 107.4(8)
C10 C9 Fe2 70.3(4)
C8 C9 Fe2 68.9(4)
C10 C9 H9 126.3
C8 C9 H9 126.3
Fe2 C9 H9 126.1
C7 C8 C9 108.9(7)
C7 C8 Fe2 70.0(4)
C9 C8 Fe2 69.5(4)
C7 C8 H8 125.5
C9 C8 H8 125.5
Fe2 C8 H8 126.5

loop_
_geom_bond_atom_site_label_1
_geom_bond_atom_site_label_2
_geom_bond_distance
C7 C8 1.405(11)
C7 C6 1.424(10)
C7 Fe2 2.032(8)
C7 H7 0.9300
C27 C28 1.401(14)
C27 C26 1.415(13)
C27 Fe1 2.033(8)
C27 H27 0.9300
Cl1S C1S 1.770(7)
Fe1 C26 2.007(8)
Fe1 C25 2.019(9)
Fe1 C24 2.027(10)
Fe1 C23 2.030(8)
Fe1 C22 2.037(7)
Fe1 C28 2.039(8)
Fe1 C20 2.043(6)
Fe1 C19 2.044(7)
Fe1 C21 2.045(7)
Fe2 C3 2.020(8)
Fe2 C8 2.025(7)
Fe2 C1 2.028(7)
Fe2 C6 2.029(8)
Fe2 C9 2.034(6)
Fe2 C2 2.034(7)
Fe2 C4 2.034(9)
Fe2 C5 2.038(8)
Fe2 C10 2.053(7)
C17 O1 1.232(8)
C17 C12 1.468(8)
C17 C16 1.484(8)
C20 C21 1.434(9)
C20 C19 1.436(9)
C20 H20 0.9300
C21 C22 1.402(10)
C21 H21 0.9300
C18 C16 1.335(8)
C18 C19 1.453(8)
C18 H18 0.9300
C22 C23 1.414(9)
C22 H22 0.9300
C11 C12 1.346(8)
C11 C10 1.458(8)
C11 H11 0.9300
C10 C6 1.424(9)
C10 C9 1.425(11)
C19 C23 1.429(9)
C23 H23 0.9300
C15 C14 1.502(8)
C15 C16 1.512(8)
C15 H15A 0.9700
C15 H15B 0.9700
C4 C5 1.390(11)
C4 C3 1.395(11)
C4 H4 0.9300
C3 C2 1.386(13)
C3 H3 0.9300
C14 C13 1.524(8)
C14 H14A 0.9700
C14 H14B 0.9700
C28 C24 1.370(14)
C28 H28 0.9300
C2 C1 1.388(10)
C2 H2 0.9300
C5 C1 1.388(13)
C5 H5 0.9300
C25 C24 1.362(13)
C25 C26 1.363(13)
C25 H25 0.9300
C1 H1 0.9300
C6 H6 0.9300
C13 C12 1.500(9)
C13 H13A 0.9700
C13 H13B 0.9700
C24 H24 0.9300
C26 H26 0.9300
Cl2S C1S 1.738(7)
C1S H1S1 0.9700
C1S H1S2 0.9700
C9 C8 1.443(9)
C9 H9 0.9300
C8 H8 0.9300

loop_
_geom_hbond_atom_site_label_D
_geom_hbond_atom_site_label_H
_geom_hbond_atom_site_label_A
_geom_hbond_site_symmetry_A
_geom_hbond_distance_DH
_geom_hbond_distance_HA
_geom_hbond_distance_DA
_geom_hbond_angle_DHA
C1S H1S1 O1 . 0.97 2.46 3.210(9) 133
C1S H1S2 O1 2_746 0.97 2.25 3.098(9) 145

loop_
_geom_torsion_atom_site_label_1
_geom_torsion_atom_site_label_2
_geom_torsion_atom_site_label_3
_geom_torsion_atom_site_label_4
_geom_torsion
C28 C27 Fe1 C26 -116.6(9)
C28 C27 Fe1 C25 -79.3(7)
C26 C27 Fe1 C25 37.3(6)
C28 C27 Fe1 C24 -36.5(6)
C26 C27 Fe1 C24 80.1(7)
C28 C27 Fe1 C23 124.4(6)
C26 C27 Fe1 C23 -119.0(7)
C28 C27 Fe1 C22 166.2(6)
C26 C27 Fe1 C22 -77.2(7)
C26 C27 Fe1 C28 116.6(9)
C28 C27 Fe1 C20 45.0(11)
C26 C27 Fe1 C20 161.6(8)
C28 C27 Fe1 C19 80.7(7)
C26 C27 Fe1 C19 -162.7(6)
C28 C27 Fe1 C21 -158.5(11)
C26 C27 Fe1 C21 -41.9(15)
C8 C7 Fe2 C3 -90.0(5)
C6 C7 Fe2 C3 151.5(5)
C6 C7 Fe2 C8 -118.5(6)
C8 C7 Fe2 C1 -172.1(5)
C6 C7 Fe2 C1 69.4(6)
C8 C7 Fe2 C6 118.5(6)
C8 C7 Fe2 C9 37.8(4)
C6 C7 Fe2 C9 -80.7(5)
C8 C7 Fe2 C2 -133.2(5)
C6 C7 Fe2 C2 108.4(5)
C8 C7 Fe2 C4 -54.8(8)
C6 C7 Fe2 C4 -173.2(6)
C8 C7 Fe2 C5 161(2)
C6 C7 Fe2 C5 43(3)
C8 C7 Fe2 C10 81.5(5)
C6 C7 Fe2 C10 -37.0(4)
C26 Fe1 C20 C21 -51.3(13)
C25 Fe1 C20 C21 -78.2(6)
C24 Fe1 C20 C21 -117.4(6)
C23 Fe1 C20 C21 81.2(5)
C27 Fe1 C20 C21 170.2(8)
C22 Fe1 C20 C21 37.2(5)
C28 Fe1 C20 C21 -158.2(6)
C19 Fe1 C20 C21 119.9(7)
C26 Fe1 C20 C19 -171.2(10)
C25 Fe1 C20 C19 161.9(5)
C24 Fe1 C20 C19 122.7(5)
C23 Fe1 C20 C19 -38.7(4)
C27 Fe1 C20 C19 50.3(10)
C22 Fe1 C20 C19 -82.6(5)
C28 Fe1 C20 C19 81.9(6)
C21 Fe1 C20 C19 -119.9(7)
C19 C20 C21 C22 -0.4(8)
Fe1 C20 C21 C22 -59.2(5)
C19 C20 C21 Fe1 58.8(5)
C26 Fe1 C21 C22 -78.3(6)
C25 Fe1 C21 C22 -118.7(5)
C24 Fe1 C21 C22 -160.3(5)
C23 Fe1 C21 C22 37.6(4)
C27 Fe1 C21 C22 -45.5(14)
C28 Fe1 C21 C22 167.6(8)
C20 Fe1 C21 C22 119.3(7)
C19 Fe1 C21 C22 81.7(5)
C26 Fe1 C21 C20 162.4(6)
C25 Fe1 C21 C20 122.0(6)
C24 Fe1 C21 C20 80.4(6)
C23 Fe1 C21 C20 -81.7(5)
C27 Fe1 C21 C20 -164.8(11)
C22 Fe1 C21 C20 -119.3(7)
C28 Fe1 C21 C20 48.3(10)
C19 Fe1 C21 C20 -37.6(5)
C20 C21 C22 C23 0.1(8)
Fe1 C21 C22 C23 -59.0(5)
C20 C21 C22 Fe1 59.0(5)
C26 Fe1 C22 C21 122.5(6)
C25 Fe1 C22 C21 80.3(6)
C24 Fe1 C22 C21 44.8(10)
C23 Fe1 C22 C21 -119.7(6)
C27 Fe1 C22 C21 165.4(5)
C28 Fe1 C22 C21 -160.2(10)
C20 Fe1 C22 C21 -38.1(4)
C19 Fe1 C22 C21 -82.3(4)
C26 Fe1 C22 C23 -117.8(6)
C25 Fe1 C22 C23 -160.0(5)
C24 Fe1 C22 C23 164.5(8)
C27 Fe1 C22 C23 -74.8(6)
C28 Fe1 C22 C23 -40.5(12)
C20 Fe1 C22 C23 81.7(4)
C19 Fe1 C22 C23 37.4(4)
C21 Fe1 C22 C23 119.7(6)
C12 C11 C10 C6 -164.4(7)
C12 C11 C10 C9 19.8(12)
C12 C11 C10 Fe2 110.4(7)
C3 Fe2 C10 C6 159.9(17)
C8 Fe2 C10 C6 80.6(5)
C1 Fe2 C10 C6 -92.0(5)
C7 Fe2 C10 C6 37.1(4)
C9 Fe2 C10 C6 119.3(6)
C2 Fe2 C10 C6 -58.0(7)
C4 Fe2 C10 C6 -173.5(5)
C5 Fe2 C10 C6 -134.8(5)
C3 Fe2 C10 C9 41(2)
C8 Fe2 C10 C9 -38.6(5)
C1 Fe2 C10 C9 148.7(5)
C6 Fe2 C10 C9 -119.3(6)
C7 Fe2 C10 C9 -82.1(5)
C2 Fe2 C10 C9 -177.2(6)
C4 Fe2 C10 C9 67.2(6)
C5 Fe2 C10 C9 106.0(5)
C3 Fe2 C10 C11 -84.5(19)
C8 Fe2 C10 C11 -163.8(7)
C1 Fe2 C10 C11 23.6(8)
C6 Fe2 C10 C11 115.6(8)
C7 Fe2 C10 C11 152.7(7)
C9 Fe2 C10 C11 -125.2(8)
C2 Fe2 C10 C11 57.6(9)
C4 Fe2 C10 C11 -57.9(8)
C5 Fe2 C10 C11 -19.2(7)
C21 C20 C19 C23 0.6(8)
Fe1 C20 C19 C23 59.4(5)
C21 C20 C19 C18 -176.8(7)
Fe1 C20 C19 C18 -118.0(7)
C21 C20 C19 Fe1 -58.8(5)
C16 C18 C19 C23 167.6(7)
C16 C18 C19 C20 -15.4(13)
C16 C18 C19 Fe1 -106.3(8)
C26 Fe1 C19 C23 55.4(10)
C25 Fe1 C19 C23 -167.8(9)
C24 Fe1 C19 C23 166.3(5)
C27 Fe1 C19 C23 84.9(6)
C22 Fe1 C19 C23 -37.1(4)
C28 Fe1 C19 C23 126.7(6)
C20 Fe1 C19 C23 -117.7(6)
C21 Fe1 C19 C23 -80.2(4)
C26 Fe1 C19 C20 173.0(8)
C25 Fe1 C19 C20 -50.1(11)
C24 Fe1 C19 C20 -76.0(5)
C23 Fe1 C19 C20 117.7(6)
C27 Fe1 C19 C20 -157.4(5)
C22 Fe1 C19 C20 80.6(4)
C28 Fe1 C19 C20 -115.7(5)
C21 Fe1 C19 C20 37.5(4)
C26 Fe1 C19 C18 -61.9(11)
C25 Fe1 C19 C18 74.9(12)
C24 Fe1 C19 C18 49.0(8)
C23 Fe1 C19 C18 -117.3(8)
C27 Fe1 C19 C18 -32.4(8)
C22 Fe1 C19 C18 -154.4(7)
C28 Fe1 C19 C18 9.4(7)
C20 Fe1 C19 C18 125.0(8)
C21 Fe1 C19 C18 162.5(7)
C21 C22 C23 C19 0.3(8)
Fe1 C22 C23 C19 -59.2(5)
C21 C22 C23 Fe1 59.5(5)
C20 C19 C23 C22 -0.5(8)
C18 C19 C23 C22 177.0(6)
Fe1 C19 C23 C22 59.1(5)
C20 C19 C23 Fe1 -59.7(5)
C18 C19 C23 Fe1 117.9(7)
C26 Fe1 C23 C22 82.5(6)
C25 Fe1 C23 C22 49.1(10)
C24 Fe1 C23 C22 -159.3(11)
C27 Fe1 C23 C22 125.8(5)
C28 Fe1 C23 C22 167.2(5)
C20 Fe1 C23 C22 -81.5(4)
C19 Fe1 C23 C22 -120.3(6)
C21 Fe1 C23 C22 -37.1(4)
C26 Fe1 C23 C19 -157.2(5)
C25 Fe1 C23 C19 169.4(8)
C24 Fe1 C23 C19 -39.0(13)
C27 Fe1 C23 C19 -114.0(5)
C22 Fe1 C23 C19 120.3(6)
C28 Fe1 C23 C19 -72.5(6)
C20 Fe1 C23 C19 38.8(4)
C21 Fe1 C23 C19 83.2(4)
C3 Fe2 C4 C5 -119.1(8)
C8 Fe2 C4 C5 151.1(6)
C1 Fe2 C4 C5 -37.5(5)
C6 Fe2 C4 C5 38(3)
C7 Fe2 C4 C5 -172.9(6)
C9 Fe2 C4 C5 106.7(6)
C2 Fe2 C4 C5 -81.0(6)
C10 Fe2 C4 C5 67.2(7)
C8 Fe2 C4 C3 -89.8(6)
C1 Fe2 C4 C3 81.6(6)
C6 Fe2 C4 C3 157(2)
C7 Fe2 C4 C3 -53.9(9)
C9 Fe2 C4 C3 -134.3(5)
C2 Fe2 C4 C3 38.0(5)
C5 Fe2 C4 C3 119.1(8)
C10 Fe2 C4 C3 -173.7(5)
C5 C4 C3 C2 -1.1(10)
Fe2 C4 C3 C2 -60.9(6)
C5 C4 C3 Fe2 59.9(6)
C8 Fe2 C3 C2 -134.8(5)
C1 Fe2 C3 C2 37.2(6)
C6 Fe2 C3 C2 -55.6(8)
C7 Fe2 C3 C2 -91.4(6)
C9 Fe2 C3 C2 -175.9(5)
C4 Fe2 C3 C2 118.0(7)
C5 Fe2 C3 C2 80.6(6)
C10 Fe2 C3 C2 149.1(17)
C8 Fe2 C3 C4 107.2(6)
C1 Fe2 C3 C4 -80.8(6)
C6 Fe2 C3 C4 -173.7(6)
C7 Fe2 C3 C4 150.6(5)
C9 Fe2 C3 C4 66.1(6)
C2 Fe2 C3 C4 -118.0(7)
C5 Fe2 C3 C4 -37.4(5)
C10 Fe2 C3 C4 31(2)
C16 C15 C14 C13 -53.7(9)
C26 C27 C28 C24 -0.6(11)
Fe1 C27 C28 C24 59.1(7)
C26 C27 C28 Fe1 -59.7(6)
C26 Fe1 C28 C24 -80.5(7)
C25 Fe1 C28 C24 -37.3(6)
C23 Fe1 C28 C24 164.3(5)
C27 Fe1 C28 C24 -120.0(8)
C22 Fe1 C28 C24 -164.0(10)
C20 Fe1 C28 C24 80.5(6)
C19 Fe1 C28 C24 123.4(6)
C21 Fe1 C28 C24 46.2(10)
C26 Fe1 C28 C27 39.5(6)
C25 Fe1 C28 C27 82.7(6)
C24 Fe1 C28 C27 120.0(8)
C23 Fe1 C28 C27 -75.7(6)
C22 Fe1 C28 C27 -44.0(13)
C20 Fe1 C28 C27 -159.5(6)
C19 Fe1 C28 C27 -116.6(6)
C21 Fe1 C28 C27 166.3(7)
C4 C3 C2 C1 1.6(10)
Fe2 C3 C2 C1 -59.2(7)
C4 C3 C2 Fe2 60.9(6)
C8 Fe2 C2 C3 65.8(8)
C1 Fe2 C2 C3 -119.6(10)
C6 Fe2 C2 C3 150.2(5)
C7 Fe2 C2 C3 105.9(6)
C9 Fe2 C2 C3 21(3)
C4 Fe2 C2 C3 -38.3(5)
C5 Fe2 C2 C3 -81.8(6)
C10 Fe2 C2 C3 -171.3(6)
C3 Fe2 C2 C1 119.6(10)
C8 Fe2 C2 C1 -174.6(7)
C6 Fe2 C2 C1 -90.2(7)
C7 Fe2 C2 C1 -134.5(7)
C9 Fe2 C2 C1 141(2)
C4 Fe2 C2 C1 81.3(7)
C5 Fe2 C2 C1 37.8(7)
C10 Fe2 C2 C1 -51.7(10)
C3 C4 C5 C1 0.2(10)
Fe2 C4 C5 C1 59.4(6)
C3 C4 C5 Fe2 -59.3(6)
C3 Fe2 C5 C1 -81.4(6)
C8 Fe2 C5 C1 -171.9(6)
C6 Fe2 C5 C1 68.2(7)
C7 Fe2 C5 C1 31(3)
C9 Fe2 C5 C1 151.3(5)
C2 Fe2 C5 C1 -37.8(6)
C4 Fe2 C5 C1 -119.1(8)
C10 Fe2 C5 C1 107.6(6)
C3 Fe2 C5 C4 37.7(6)
C8 Fe2 C5 C4 -52.8(9)
C1 Fe2 C5 C4 119.1(8)
C6 Fe2 C5 C4 -172.7(6)
C7 Fe2 C5 C4 150(2)
C9 Fe2 C5 C4 -89.6(6)
C2 Fe2 C5 C4 81.3(6)
C10 Fe2 C5 C4 -133.3(6)
C26 Fe1 C25 C24 120.0(9)
C23 Fe1 C25 C24 166.5(8)
C27 Fe1 C25 C24 81.3(7)
C22 Fe1 C25 C24 -157.7(6)
C28 Fe1 C25 C24 37.4(6)
C20 Fe1 C25 C24 -72.8(7)
C19 Fe1 C25 C24 -34.9(13)
C21 Fe1 C25 C24 -115.6(6)
C24 Fe1 C25 C26 -120.0(9)
C23 Fe1 C25 C26 46.5(11)
C27 Fe1 C25 C26 -38.7(6)
C22 Fe1 C25 C26 82.3(7)
C28 Fe1 C25 C26 -82.6(7)
C20 Fe1 C25 C26 167.2(6)
C19 Fe1 C25 C26 -154.9(9)
C21 Fe1 C25 C26 124.4(6)
C3 C2 C1 C5 -1.5(11)
Fe2 C2 C1 C5 -60.6(6)
C3 C2 C1 Fe2 59.0(6)
C4 C5 C1 C2 0.8(11)
Fe2 C5 C1 C2 60.4(6)
C4 C5 C1 Fe2 -59.6(6)
C3 Fe2 C1 C2 -37.2(7)
C8 Fe2 C1 C2 29(3)
C6 Fe2 C1 C2 107.9(7)
C7 Fe2 C1 C2 67.0(9)
C9 Fe2 C1 C2 -170.3(8)
C4 Fe2 C1 C2 -81.0(7)
C5 Fe2 C1 C2 -118.5(10)
C10 Fe2 C1 C2 152.1(7)
C3 Fe2 C1 C5 81.3(6)
C8 Fe2 C1 C5 147(3)
C6 Fe2 C1 C5 -133.6(5)
C7 Fe2 C1 C5 -174.5(5)
C9 Fe2 C1 C5 -51.7(10)
C2 Fe2 C1 C5 118.5(10)
C4 Fe2 C1 C5 37.5(6)
C10 Fe2 C1 C5 -89.4(6)
C8 C7 C6 C10 -0.1(8)
Fe2 C7 C6 C10 59.4(5)
C8 C7 C6 Fe2 -59.5(5)
C9 C10 C6 C7 -0.5(8)
C11 C10 C6 C7 -177.1(6)
Fe2 C10 C6 C7 -58.8(5)
C9 C10 C6 Fe2 58.4(5)
C11 C10 C6 Fe2 -118.3(6)
C3 Fe2 C6 C7 -53.6(8)
C8 Fe2 C6 C7 37.9(4)
C1 Fe2 C6 C7 -133.4(5)
C9 Fe2 C6 C7 82.9(5)
C2 Fe2 C6 C7 -90.1(5)
C4 Fe2 C6 C7 155(2)
C5 Fe2 C6 C7 -172.8(5)
C10 Fe2 C6 C7 120.6(6)
C3 Fe2 C6 C10 -174.2(5)
C8 Fe2 C6 C10 -82.7(5)
C1 Fe2 C6 C10 106.1(5)
C7 Fe2 C6 C10 -120.6(6)
C9 Fe2 C6 C10 -37.7(4)
C2 Fe2 C6 C10 149.3(4)
C4 Fe2 C6 C10 34(3)
C5 Fe2 C6 C10 66.6(6)
C15 C14 C13 C12 61.5(8)
C19 C18 C16 C17 -179.7(7)
C19 C18 C16 C15 -0.7(11)
O1 C17 C16 C18 3.0(10)
C12 C17 C16 C18 -177.3(6)
O1 C17 C16 C15 -176.0(7)
C12 C17 C16 C15 3.7(9)
C14 C15 C16 C18 -157.5(6)
C14 C15 C16 C17 21.4(9)
C26 C25 C24 C28 -1.3(12)
Fe1 C25 C24 C28 -60.6(7)
C26 C25 C24 Fe1 59.3(7)
C27 C28 C24 C25 1.2(12)
Fe1 C28 C24 C25 60.2(7)
C27 C28 C24 Fe1 -59.0(7)
C26 Fe1 C24 C25 -36.9(6)
C23 Fe1 C24 C25 -163.3(10)
C27 Fe1 C24 C25 -81.6(6)
C22 Fe1 C24 C25 50.6(11)
C28 Fe1 C24 C25 -118.9(8)
C20 Fe1 C24 C25 125.0(6)
C19 Fe1 C24 C25 166.8(6)
C21 Fe1 C24 C25 82.4(7)
C26 Fe1 C24 C28 82.0(6)
C25 Fe1 C24 C28 118.9(8)
C23 Fe1 C24 C28 -44.4(14)
C27 Fe1 C24 C28 37.3(5)
C22 Fe1 C24 C28 169.5(6)
C20 Fe1 C24 C28 -116.1(6)
C19 Fe1 C24 C28 -74.3(6)
C21 Fe1 C24 C28 -158.7(5)
C10 C11 C12 C17 179.1(7)
C10 C11 C12 C13 -1.6(11)
O1 C17 C12 C11 3.6(10)
C16 C17 C12 C11 -176.1(6)
O1 C17 C12 C13 -175.7(7)
C16 C17 C12 C13 4.5(9)
C14 C13 C12 C11 144.0(6)
C14 C13 C12 C17 -36.7(8)
C24 C25 C26 C27 0.9(11)
Fe1 C25 C26 C27 60.8(6)
C24 C25 C26 Fe1 -59.9(7)
C28 C27 C26 C25 -0.2(10)
Fe1 C27 C26 C25 -60.9(6)
C28 C27 C26 Fe1 60.7(6)
C24 Fe1 C26 C25 36.7(6)
C23 Fe1 C26 C25 -160.7(6)
C27 Fe1 C26 C25 118.4(9)
C22 Fe1 C26 C25 -117.2(6)
C28 Fe1 C26 C25 79.6(7)
C20 Fe1 C26 C25 -35.7(14)
C19 Fe1 C26 C25 159.1(8)
C21 Fe1 C26 C25 -75.0(7)
C25 Fe1 C26 C27 -118.4(9)
C24 Fe1 C26 C27 -81.7(6)
C23 Fe1 C26 C27 80.9(7)
C22 Fe1 C26 C27 124.4(6)
C28 Fe1 C26 C27 -38.8(6)
C20 Fe1 C26 C27 -154.1(10)
C19 Fe1 C26 C27 40.7(12)
C21 Fe1 C26 C27 166.6(6)
C6 C10 C9 C8 0.9(8)
C11 C10 C9 C8 177.1(7)
Fe2 C10 C9 C8 59.1(5)
C6 C10 C9 Fe2 -58.2(5)
C11 C10 C9 Fe2 118.0(7)
C3 Fe2 C9 C10 -172.0(5)
C8 Fe2 C9 C10 118.6(8)
C1 Fe2 C9 C10 -57.3(10)
C6 Fe2 C9 C10 37.8(4)
C7 Fe2 C9 C10 81.8(5)
C2 Fe2 C9 C10 170(2)
C4 Fe2 C9 C10 -133.5(5)
C5 Fe2 C9 C10 -91.0(6)
C3 Fe2 C9 C8 69.3(7)
C1 Fe2 C9 C8 -176.0(8)
C6 Fe2 C9 C8 -80.9(6)
C7 Fe2 C9 C8 -36.8(5)
C2 Fe2 C9 C8 51(3)
C4 Fe2 C9 C8 107.8(6)
C5 Fe2 C9 C8 150.4(6)
C10 Fe2 C9 C8 -118.6(8)
C6 C7 C8 C9 0.6(9)
Fe2 C7 C8 C9 -58.8(5)
C6 C7 C8 Fe2 59.4(5)
C10 C9 C8 C7 -0.9(9)
Fe2 C9 C8 C7 59.1(5)
C10 C9 C8 Fe2 -60.0(5)
C3 Fe2 C8 C7 107.1(5)
C1 Fe2 C8 C7 44(3)
C6 Fe2 C8 C7 -38.4(4)
C9 Fe2 C8 C7 -120.3(7)
C2 Fe2 C8 C7 68.8(7)
C4 Fe2 C8 C7 150.2(5)
C5 Fe2 C8 C7 -175.4(6)
C10 Fe2 C8 C7 -82.4(5)
C3 Fe2 C8 C9 -132.7(6)
C1 Fe2 C8 C9 164(3)
C6 Fe2 C8 C9 81.9(6)
C7 Fe2 C8 C9 120.3(7)
C2 Fe2 C8 C9 -171.0(7)
C4 Fe2 C8 C9 -89.5(6)
C5 Fe2 C8 C9 -55.1(9)
C10 Fe2 C8 C9 37.9(5)
